data_7055767
loop_
_publ_author_name
'J\"urgens, Eva'
'Buys, Kai N.'
'Schmidt, Anna-Theresa'
'Furfari, Samantha K.'
'Cole, Marcus L.'
'Moser, Michael'
'Rominger, Frank'
'Kunz, Doris'

_publ_section_title
;
 Optimised synthesis of monoanionic bis(NHC)-pincer ligand precursors and
 their Li-complexes
;
_journal_issue 11
_journal_name_full 'New J. Chem.'
_journal_page_first 9160
_journal_paper_doi 10.1039/C6NJ01941B
_journal_volume 40
_journal_year 2016
_chemical_formula_sum 'C41 H45 Br2 Cl2 N5'
_chemical_formula_weight 838.54
_chemical_name_common H(bimcaBn)2HBr
_chemical_name_systematic '3,6-Di-tert-butyl-1,8-bis(3-benzylimidazolium)carbazole dibromide'
_space_group_crystal_system monoclinic
_space_group_IT_number 14
_space_group_name_Hall '-P 2ybc'
_space_group_name_H-M_alt 'P 1 21/c 1'
_symmetry_space_group_name_Hall '-P 2ybc'
_symmetry_space_group_name_H-M 'P 1 21/c 1'
_atom_sites_solution_hydrogens geom
_audit_creation_method SHELXL-2013
_audit_update_record
;
2016-04-05 deposited with the CCDC.
2016-09-06 downloaded from the CCDC.
;
_cell_angle_alpha 90
_cell_angle_beta 94.7590(10)
_cell_angle_gamma 90
_cell_formula_units_Z 4
_cell_length_a 14.5894(7)
_cell_length_b 25.3500(11)
_cell_length_c 10.6923(5)
_cell_measurement_reflns_used 8148
_cell_measurement_temperature 150(2)
_cell_measurement_theta_max 28.301
_cell_measurement_theta_min 1.401
_cell_volume 3940.8(3)
_computing_cell_refinement 'Bruker SAINT'
_computing_data_collection 'Bruker APEX2'
_computing_data_reduction 'Bruker SAINT'
_computing_molecular_graphics 'Bruker SHELXTL'
_computing_publication_material 'Bruker SHELXTL'
_computing_structure_refinement 'SHELXL-2013 (Sheldrick, 2013)'
_computing_structure_solution 'SHELXS-97 (Sheldrick, 2008)'
_diffrn_ambient_temperature 150(2)
_diffrn_measured_fraction_theta_full 1.000
_diffrn_measured_fraction_theta_max 0.998
_diffrn_measurement_device_type 'Bruker APEX-II CCD'
_diffrn_measurement_method 'phi and omega scans'
_diffrn_radiation_type MoK\a
_diffrn_radiation_wavelength 0.71073
_diffrn_reflns_av_R_equivalents 0.0464
_diffrn_reflns_av_unetI/netI 0.0227
_diffrn_reflns_Laue_measured_fraction_full 1.000
_diffrn_reflns_Laue_measured_fraction_max 0.998
_diffrn_reflns_limit_h_max 19
_diffrn_reflns_limit_h_min -19
_diffrn_reflns_limit_k_max 33
_diffrn_reflns_limit_k_min -33
_diffrn_reflns_limit_l_max 14
_diffrn_reflns_limit_l_min -14
_diffrn_reflns_number 148502
_diffrn_reflns_point_group_measured_fraction_full 1.000
_diffrn_reflns_point_group_measured_fraction_max 0.998
_diffrn_reflns_theta_full 25.242
_diffrn_reflns_theta_max 28.301
_diffrn_reflns_theta_min 1.401
_diffrn_source microsourece
_exptl_absorpt_coefficient_mu 2.228
_exptl_absorpt_correction_T_max 1.000
_exptl_absorpt_correction_T_min 0.
_exptl_absorpt_correction_type numerical
_exptl_crystal_colour colorless
_exptl_crystal_density_diffrn 1.413
_exptl_crystal_description block
_exptl_crystal_F_000 1720
_exptl_crystal_recrystallization_method 'Re-crystallisation from solvent'
_exptl_crystal_size_max 0.212
_exptl_crystal_size_mid 0.184
_exptl_crystal_size_min 0.092
_refine_diff_density_max 1.067
_refine_diff_density_min -0.838
_refine_diff_density_rms 0.079
_refine_ls_extinction_method none
_refine_ls_goodness_of_fit_ref 1.058
_refine_ls_hydrogen_treatment mixed
_refine_ls_matrix_type full
_refine_ls_number_parameters 489
_refine_ls_number_reflns 9794
_refine_ls_number_restraints 60
_refine_ls_restrained_S_all 1.061
_refine_ls_R_factor_all 0.0518
_refine_ls_R_factor_gt 0.0398
_refine_ls_shift/su_max 0.002
_refine_ls_shift/su_mean 0.000
_refine_ls_structure_factor_coef Fsqd
_refine_ls_weighting_details 'w=1/[\s^2^(Fo^2^)+(0.0436P)^2^+6.3179P] where P=(Fo^2^+2Fc^2^)/3'
_refine_ls_weighting_scheme calc
_refine_ls_wR_factor_gt 0.0992
_refine_ls_wR_factor_ref 0.1047
_reflns_Friedel_coverage 0.000
_reflns_number_gt 8148
_reflns_number_total 9794
_reflns_threshold_expression 'I > 2\s(I)'
_cod_data_source_file c6nj01941b2.cif
_cod_data_source_block eva121
_cod_depositor_comments 'Adding full bibliography for 7055764--7055771.cif.'
_cod_database_code 7055767
_shelx_space_group_comment
;
The symmetry employed for this shelxl refinement is uniquely defined
by the following loop, which should always be used as a source of
symmetry information in preference to the above space-group names.
They are only intended as comments.
;
_shelx_estimated_absorpt_t_min 0.649
_shelx_estimated_absorpt_t_max 0.821
_shelxl_version_number 2013-4
_solvent_exptl_crystal_recrystallization_method dichloromethane

loop_
_space_group_symop_operation_xyz
'x, y, z'
'-x, y+1/2, -z+1/2'
'-x, -y, -z'
'x, -y-1/2, z-1/2'

loop_
_atom_site_label
_atom_site_type_symbol
_atom_site_fract_x
_atom_site_fract_y
_atom_site_fract_z
_atom_site_U_iso_or_equiv
_atom_site_adp_type
_atom_site_occupancy
_atom_site_site_symmetry_order
_atom_site_calc_flag
_atom_site_refinement_flags_posn
_atom_site_refinement_flags_adp
_atom_site_refinement_flags_occupancy
_atom_site_disorder_assembly
_atom_site_disorder_group
Br1 Br 0.19855(2) 0.36142(2) 0.21753(3) 0.02587(7) Uani 1 1 d . . . . .
Br2 Br 0.38842(2) 0.37151(2) 0.87602(3) 0.02987(8) Uani 1 1 d . . . . .
N1 N 0.52203(13) 0.63538(7) 0.83014(18) 0.0157(4) Uani 1 1 d . . . . .
H1A H 0.5707 0.6339 0.8844 0.064(13) Uiso 1 1 calc R . . . .
C1 C 0.65349(16) 0.54277(9) 0.8821(2) 0.0180(4) Uani 1 1 d . . . . .
H1 H 0.6716 0.5757 0.8494 0.022 Uiso 1 1 calc R U . . .
N2 N 0.70408(13) 0.51261(8) 0.96176(19) 0.0202(4) Uani 1 1 d . . . . .
C3 C 0.65416(18) 0.46820(10) 0.9878(3) 0.0250(5) Uani 1 1 d . . . . .
H3 H 0.6743 0.4403 1.0427 0.030 Uiso 1 1 calc R U . . .
C4 C 0.57184(17) 0.47166(9) 0.9215(2) 0.0217(5) Uani 1 1 d . . . . .
H4 H 0.5231 0.4467 0.9201 0.026 Uiso 1 1 calc R U . . .
N5 N 0.57208(13) 0.51890(7) 0.85542(18) 0.0168(4) Uani 1 1 d . . . . .
C6 C 0.64906(16) 0.72836(9) 0.9210(2) 0.0182(4) Uani 1 1 d . . . . .
H6 H 0.6707 0.7008 0.8710 0.022 Uiso 1 1 calc R U . . .
C8 C 0.64316(18) 0.79084(10) 1.0636(2) 0.0247(5) Uani 1 1 d . . . . .
H8 H 0.6610 0.8144 1.1304 0.030 Uiso 1 1 calc R U . . .
N7 N 0.69796(14) 0.75355(8) 1.01287(19) 0.0191(4) Uani 1 1 d . . . . .
C9 C 0.55949(18) 0.78764(10) 1.0004(2) 0.0242(5) Uani 1 1 d . . . . .
H9 H 0.5071 0.8084 1.0146 0.029 Uiso 1 1 calc R U . . .
N10 N 0.56428(13) 0.74848(7) 0.91104(19) 0.0171(4) Uani 1 1 d . . . . .
C11 C 0.49732(15) 0.53892(9) 0.7736(2) 0.0165(4) Uani 1 1 d . . . . .
C12 C 0.47794(15) 0.59294(8) 0.7682(2) 0.0147(4) Uani 1 1 d . . . . .
C13 C 0.40384(15) 0.61084(9) 0.6865(2) 0.0164(4) Uani 1 1 d . . . . .
C14 C 0.35033(16) 0.57538(9) 0.6107(2) 0.0177(4) Uani 1 1 d . . . . .
H14 H 0.3008 0.5881 0.5555 0.021 Uiso 1 1 calc R U . . .
C15 C 0.36970(16) 0.52166(9) 0.6162(2) 0.0187(5) Uani 1 1 d . . . . .
C16 C 0.44323(16) 0.50417(9) 0.6997(2) 0.0183(4) Uani 1 1 d . . . . .
H16 H 0.4561 0.4675 0.7055 0.022 Uiso 1 1 calc R U . . .
C21 C 0.48966(15) 0.73323(9) 0.8225(2) 0.0165(4) Uani 1 1 d . . . . .
C22 C 0.47427(15) 0.68059(9) 0.7898(2) 0.0158(4) Uani 1 1 d . . . . .
C23 C 0.40089(15) 0.66775(9) 0.7014(2) 0.0159(4) Uani 1 1 d . . . . .
C24 C 0.34112(16) 0.70704(9) 0.6504(2) 0.0192(5) Uani 1 1 d . . . . .
H24 H 0.2914 0.6978 0.5914 0.023 Uiso 1 1 calc R U . . .
C25 C 0.35449(16) 0.75945(9) 0.6862(2) 0.0192(5) Uani 1 1 d . . . . .
C26 C 0.43109(16) 0.77178(9) 0.7697(2) 0.0201(5) Uani 1 1 d . . . . .
H26 H 0.4431 0.8077 0.7906 0.024 Uiso 1 1 calc R U . . .
C31 C 0.31128(17) 0.48151(9) 0.5369(2) 0.0223(5) Uani 1 1 d . . . . .
C32 C 0.3684(2) 0.43351(10) 0.5045(3) 0.0308(6) Uani 1 1 d . . . . .
H32A H 0.4243 0.4454 0.4678 0.046 Uiso 1 1 calc R U . . .
H32B H 0.3322 0.4112 0.4439 0.046 Uiso 1 1 calc R U . . .
H32C H 0.3854 0.4132 0.5809 0.046 Uiso 1 1 calc R U . . .
C33 C 0.2330(2) 0.46248(12) 0.6136(3) 0.0351(7) Uani 1 1 d . . . . .
H33A H 0.1945 0.4371 0.5638 0.053 Uiso 1 1 calc R U . . .
H33B H 0.1954 0.4927 0.6349 0.053 Uiso 1 1 calc R U . . .
H33C H 0.2590 0.4455 0.6908 0.053 Uiso 1 1 calc R U . . .
C34 C 0.2706(2) 0.50626(12) 0.4139(3) 0.0403(8) Uani 1 1 d . . . . .
H34A H 0.3202 0.5210 0.3683 0.061 Uiso 1 1 calc R U . . .
H34B H 0.2277 0.5344 0.4323 0.061 Uiso 1 1 calc R U . . .
H34C H 0.2378 0.4792 0.3622 0.061 Uiso 1 1 calc R U . . .
C35 C 0.28928(17) 0.80333(9) 0.6336(2) 0.0231(5) Uani 1 1 d . . . . .
C36 C 0.1907(4) 0.7839(3) 0.6223(9) 0.0541(18) Uani 0.815(14) 1 d . U P A 1
H36A H 0.1852 0.7536 0.5655 0.081 Uiso 0.815(14) 1 calc R U P A 1
H36B H 0.1501 0.8123 0.5889 0.081 Uiso 0.815(14) 1 calc R U P A 1
H36C H 0.1732 0.7734 0.7052 0.081 Uiso 0.815(14) 1 calc R U P A 1
C37 C 0.2932(5) 0.8528(2) 0.7192(5) 0.0481(16) Uani 0.815(14) 1 d . U P A 1
H37A H 0.2481 0.8788 0.6851 0.072 Uiso 0.815(14) 1 calc R U P A 1
H37B H 0.3550 0.8682 0.7227 0.072 Uiso 0.815(14) 1 calc R U P A 1
H37C H 0.2790 0.8427 0.8040 0.072 Uiso 0.815(14) 1 calc R U P A 1
C38 C 0.3177(4) 0.8203(2) 0.5043(5) 0.0379(12) Uani 0.815(14) 1 d . U P A 1
H38A H 0.3147 0.7898 0.4478 0.057 Uiso 0.815(14) 1 calc R U P A 1
H38B H 0.3807 0.8340 0.5132 0.057 Uiso 0.815(14) 1 calc R U P A 1
H38C H 0.2759 0.8478 0.4696 0.057 Uiso 0.815(14) 1 calc R U P A 1
C38A C 0.3346(19) 0.8323(12) 0.547(3) 0.046(6) Uani 0.185(14) 1 d . U P A 2
H38D H 0.3761 0.8578 0.5908 0.069 Uiso 0.185(14) 1 calc R U P A 2
H38E H 0.2894 0.8511 0.4903 0.069 Uiso 0.185(14) 1 calc R U P A 2
H38F H 0.3703 0.8083 0.4976 0.069 Uiso 0.185(14) 1 calc R U P A 2
C37A C 0.256(2) 0.8307(14) 0.743(3) 0.063(5) Uani 0.185(14) 1 d . U P A 2
H37D H 0.3079 0.8446 0.7963 0.094 Uiso 0.185(14) 1 calc R U P A 2
H37E H 0.2211 0.8058 0.7914 0.094 Uiso 0.185(14) 1 calc R U P A 2
H37F H 0.2151 0.8599 0.7139 0.094 Uiso 0.185(14) 1 calc R U P A 2
C36A C 0.1997(19) 0.7801(10) 0.565(3) 0.037(5) Uani 0.185(14) 1 d . U P A 2
H36D H 0.1540 0.8082 0.5504 0.055 Uiso 0.185(14) 1 calc R U P A 2
H36E H 0.1752 0.7525 0.6172 0.055 Uiso 0.185(14) 1 calc R U P A 2
H36F H 0.2138 0.7649 0.4845 0.055 Uiso 0.185(14) 1 calc R U P A 2
C40 C 0.79819(17) 0.52544(10) 1.0146(3) 0.0239(5) Uani 1 1 d . . . . .
H40A H 0.7987 0.5291 1.1069 0.029 Uiso 1 1 calc R U . . .
H40B H 0.8174 0.5596 0.9801 0.029 Uiso 1 1 calc R U . . .
C41 C 0.86539(16) 0.48294(9) 0.9839(2) 0.0222(5) Uani 1 1 d . . . . .
C42 C 0.90381(19) 0.48350(11) 0.8700(3) 0.0302(6) Uani 1 1 d . . . . .
H42 H 0.8867 0.5101 0.8101 0.036 Uiso 1 1 calc R U . . .
C43 C 0.9677(2) 0.44508(12) 0.8427(3) 0.0359(7) Uani 1 1 d . . . . .
H43 H 0.9937 0.4453 0.7642 0.043 Uiso 1 1 calc R U . . .
C44 C 0.99289(19) 0.40671(11) 0.9307(3) 0.0322(6) Uani 1 1 d . . . . .
H44 H 1.0376 0.3811 0.9131 0.039 Uiso 1 1 calc R U . . .
C45 C 0.9539(2) 0.40530(11) 1.0431(3) 0.0346(6) Uani 1 1 d . . . . .
H45 H 0.9707 0.3783 1.1024 0.042 Uiso 1 1 calc R U . . .
C46 C 0.88984(19) 0.44335(11) 1.0703(3) 0.0299(6) Uani 1 1 d . . . . .
H46 H 0.8627 0.4423 1.1481 0.036 Uiso 1 1 calc R U . . .
C50 C 0.79527(16) 0.74322(10) 1.0513(2) 0.0239(5) Uani 1 1 d . . . . .
H50A H 0.8056 0.7046 1.0553 0.029 Uiso 1 1 calc R U . . .
H50B H 0.8106 0.7578 1.1363 0.029 Uiso 1 1 calc R U . . .
C51 C 0.85804(17) 0.76729(9) 0.9619(2) 0.0214(5) Uani 1 1 d . . . . .
C52 C 0.94303(19) 0.74441(12) 0.9513(3) 0.0336(6) Uani 1 1 d . . . . .
H52 H 0.9598 0.7136 0.9985 0.040 Uiso 1 1 calc R U . . .
C53 C 1.0040(2) 0.76579(13) 0.8727(3) 0.0377(7) Uani 1 1 d . . . . .
H53 H 1.0623 0.7497 0.8664 0.045 Uiso 1 1 calc R U . . .
C54 C 0.9804(2) 0.81035(12) 0.8035(3) 0.0346(6) Uani 1 1 d . . . . .
H54 H 1.0224 0.8252 0.7499 0.042 Uiso 1 1 calc R U . . .
C55 C 0.8949(2) 0.83336(12) 0.8127(3) 0.0339(6) Uani 1 1 d . . . . .
H55 H 0.8779 0.8639 0.7649 0.041 Uiso 1 1 calc R U . . .
C56 C 0.83418(18) 0.81183(11) 0.8915(3) 0.0280(6) Uani 1 1 d . . . . .
H56 H 0.7757 0.8277 0.8974 0.034 Uiso 1 1 calc R U . . .
C90 C 0.0086(2) 0.62546(15) 0.6107(3) 0.0468(8) Uani 1 1 d . . . . .
H90A H -0.0342 0.6312 0.6765 0.056 Uiso 1 1 calc R U . . .
H90B H -0.0138 0.6463 0.5361 0.056 Uiso 1 1 calc R U . . .
Cl1 Cl 0.00948(9) 0.55860(5) 0.57103(13) 0.0786(4) Uani 1 1 d . . . . .
Cl2 Cl 0.11928(7) 0.64746(4) 0.66552(11) 0.0609(3) Uani 1 1 d . . . . .

loop_
_atom_site_aniso_label
_atom_site_aniso_U_11
_atom_site_aniso_U_22
_atom_site_aniso_U_33
_atom_site_aniso_U_23
_atom_site_aniso_U_13
_atom_site_aniso_U_12
Br1 0.02143(13) 0.02362(13) 0.03253(14) 0.00316(10) 0.00208(10) 0.00162(9)
Br2 0.03615(16) 0.02666(13) 0.02550(14) 0.00418(10) -0.00515(11) -0.00865(11)
N1 0.0137(9) 0.0126(8) 0.0202(9) -0.0011(7) -0.0016(7) 0.0000(7)
C1 0.0167(11) 0.0150(10) 0.0217(11) -0.0008(8) -0.0008(9) 0.0006(8)
N2 0.0166(10) 0.0167(9) 0.0262(11) 0.0002(8) -0.0038(8) 0.0023(7)
C3 0.0241(13) 0.0169(11) 0.0336(14) 0.0055(10) -0.0009(11) 0.0030(9)
C4 0.0216(12) 0.0134(10) 0.0301(13) 0.0042(9) 0.0014(10) 0.0010(9)
N5 0.0157(9) 0.0130(9) 0.0213(10) -0.0006(7) -0.0005(7) 0.0006(7)
C6 0.0167(11) 0.0155(10) 0.0227(12) -0.0010(8) 0.0027(9) -0.0025(8)
C8 0.0276(13) 0.0221(12) 0.0244(13) -0.0078(10) 0.0020(10) -0.0032(10)
N7 0.0172(10) 0.0176(9) 0.0225(10) -0.0005(8) 0.0009(8) -0.0043(7)
C9 0.0231(12) 0.0210(12) 0.0290(13) -0.0086(10) 0.0053(10) 0.0001(9)
N10 0.0155(9) 0.0138(9) 0.0222(10) -0.0031(7) 0.0023(8) -0.0025(7)
C11 0.0140(10) 0.0170(10) 0.0184(11) -0.0001(8) 0.0003(8) -0.0002(8)
C12 0.0128(10) 0.0141(10) 0.0172(10) -0.0018(8) 0.0016(8) -0.0016(8)
C13 0.0142(10) 0.0152(10) 0.0198(11) 0.0000(8) 0.0020(8) -0.0004(8)
C14 0.0144(10) 0.0193(11) 0.0190(11) -0.0011(8) -0.0015(9) -0.0011(8)
C15 0.0185(11) 0.0178(11) 0.0196(11) -0.0027(9) 0.0002(9) -0.0031(9)
C16 0.0192(11) 0.0148(10) 0.0208(11) -0.0019(8) 0.0008(9) -0.0009(8)
C21 0.0129(10) 0.0155(10) 0.0215(11) -0.0017(8) 0.0030(9) -0.0018(8)
C22 0.0129(10) 0.0149(10) 0.0198(11) 0.0005(8) 0.0026(8) 0.0009(8)
C23 0.0146(10) 0.0151(10) 0.0182(11) -0.0001(8) 0.0026(8) 0.0001(8)
C24 0.0136(11) 0.0201(11) 0.0233(12) 0.0020(9) -0.0013(9) 0.0011(8)
C25 0.0163(11) 0.0177(11) 0.0243(12) 0.0049(9) 0.0050(9) 0.0027(8)
C26 0.0186(11) 0.0143(10) 0.0281(13) -0.0004(9) 0.0061(9) -0.0001(8)
C31 0.0242(12) 0.0193(11) 0.0222(12) -0.0031(9) -0.0046(10) -0.0036(9)
C32 0.0363(15) 0.0230(12) 0.0322(14) -0.0118(11) -0.0032(12) -0.0041(11)
C33 0.0263(14) 0.0366(16) 0.0420(17) -0.0067(13) -0.0003(12) -0.0123(12)
C34 0.059(2) 0.0278(14) 0.0300(15) -0.0027(11) -0.0210(14) -0.0052(14)
C35 0.0197(12) 0.0184(11) 0.0314(13) 0.0040(10) 0.0038(10) 0.0065(9)
C36 0.022(2) 0.039(2) 0.102(5) 0.027(3) 0.009(3) 0.0089(17)
C37 0.070(3) 0.029(2) 0.043(2) -0.0039(18) -0.004(2) 0.029(2)
C38 0.053(3) 0.035(2) 0.027(2) 0.0068(18) 0.008(2) 0.017(2)
C38A 0.041(8) 0.049(9) 0.049(9) 0.018(7) 0.006(7) 0.014(7)
C37A 0.058(8) 0.056(8) 0.072(8) 0.001(7) -0.004(7) 0.025(7)
C36A 0.029(8) 0.025(7) 0.053(9) 0.016(7) -0.017(7) 0.005(6)
C40 0.0182(12) 0.0219(11) 0.0298(13) -0.0034(10) -0.0091(10) 0.0017(9)
C41 0.0155(11) 0.0200(11) 0.0297(13) -0.0018(10) -0.0073(9) -0.0004(9)
C42 0.0267(14) 0.0301(14) 0.0326(14) 0.0025(11) -0.0041(11) 0.0004(11)
C43 0.0310(15) 0.0409(16) 0.0363(16) -0.0072(13) 0.0054(12) 0.0004(12)
C44 0.0215(13) 0.0264(13) 0.0477(17) -0.0105(12) -0.0025(12) 0.0022(10)
C45 0.0356(16) 0.0265(14) 0.0403(16) 0.0025(12) -0.0055(13) 0.0087(12)
C46 0.0305(14) 0.0295(14) 0.0290(14) 0.0021(11) -0.0016(11) 0.0069(11)
C50 0.0175(12) 0.0241(12) 0.0291(13) 0.0025(10) -0.0042(10) -0.0034(9)
C51 0.0201(12) 0.0195(11) 0.0241(12) -0.0037(9) -0.0009(9) -0.0045(9)
C52 0.0264(14) 0.0303(14) 0.0437(17) 0.0070(12) 0.0020(12) 0.0063(11)
C53 0.0225(14) 0.0447(17) 0.0469(18) 0.0052(14) 0.0086(13) 0.0086(12)
C54 0.0274(14) 0.0425(16) 0.0353(16) 0.0035(13) 0.0106(12) -0.0006(12)
C55 0.0310(15) 0.0326(15) 0.0387(16) 0.0098(12) 0.0072(12) 0.0038(11)
C56 0.0201(12) 0.0289(13) 0.0353(15) 0.0024(11) 0.0042(11) 0.0028(10)
C90 0.0358(17) 0.059(2) 0.047(2) 0.0137(16) 0.0082(15) 0.0133(15)
Cl1 0.0700(7) 0.0613(7) 0.0997(9) -0.0145(6) -0.0221(6) 0.0055(5)
Cl2 0.0433(5) 0.0537(5) 0.0871(7) 0.0192(5) 0.0130(5) -0.0105(4)

loop_
_atom_type_symbol
_atom_type_description
_atom_type_scat_dispersion_real
_atom_type_scat_dispersion_imag
_atom_type_scat_source
C C 0.0033 0.0016 'International Tables Vol C Tables 4.2.6.8 and 6.1.1.4'
H H 0.0000 0.0000 'International Tables Vol C Tables 4.2.6.8 and 6.1.1.4'
N N 0.0061 0.0033 'International Tables Vol C Tables 4.2.6.8 and 6.1.1.4'
Br Br -0.2901 2.4595 'International Tables Vol C Tables 4.2.6.8 and 6.1.1.4'
Cl Cl 0.1484 0.1585 'International Tables Vol C Tables 4.2.6.8 and 6.1.1.4'

loop_
_geom_angle_atom_site_label_1
_geom_angle_atom_site_label_2
_geom_angle_atom_site_label_3
_geom_angle
C22 N1 C12 106.82(18)
N2 C1 N5 108.2(2)
C1 N2 C3 109.0(2)
C1 N2 C40 124.8(2)
C3 N2 C40 126.2(2)
C4 C3 N2 107.6(2)
C3 C4 N5 106.5(2)
C1 N5 C4 108.65(19)
C1 N5 C11 125.81(19)
C4 N5 C11 125.54(19)
N7 C6 N10 108.2(2)
C9 C8 N7 107.0(2)
C6 N7 C8 109.1(2)
C6 N7 C50 124.6(2)
C8 N7 C50 126.3(2)
C8 C9 N10 107.1(2)
C6 N10 C9 108.6(2)
C6 N10 C21 126.67(19)
C9 N10 C21 124.7(2)
C16 C11 C12 119.7(2)
C16 C11 N5 119.4(2)
C12 C11 N5 120.8(2)
N1 C12 C11 130.8(2)
N1 C12 C13 110.28(19)
C11 C12 C13 118.9(2)
C14 C13 C12 120.9(2)
C14 C13 C23 132.8(2)
C12 C13 C23 106.31(19)
C15 C14 C13 120.1(2)
C14 C15 C16 118.4(2)
C14 C15 C31 121.6(2)
C16 C15 C31 119.9(2)
C11 C16 C15 121.9(2)
C26 C21 C22 119.4(2)
C26 C21 N10 119.1(2)
C22 C21 N10 121.4(2)
N1 C22 C21 130.2(2)
N1 C22 C23 110.58(19)
C21 C22 C23 119.3(2)
C24 C23 C22 120.7(2)
C24 C23 C13 133.3(2)
C22 C23 C13 105.99(19)
C25 C24 C23 120.2(2)
C24 C25 C26 118.2(2)
C24 C25 C35 121.4(2)
C26 C25 C35 120.4(2)
C21 C26 C25 122.2(2)
C32 C31 C34 108.1(2)
C32 C31 C15 111.3(2)
C34 C31 C15 111.1(2)
C32 C31 C33 108.3(2)
C34 C31 C33 109.5(2)
C15 C31 C33 108.4(2)
C38A C35 C37A 119.2(17)
C36 C35 C38 110.1(4)
C38A C35 C25 108.1(11)
C37A C35 C25 106.6(10)
C36 C35 C25 110.4(3)
C38 C35 C25 109.0(3)
C36 C35 C37 107.4(4)
C38 C35 C37 107.8(3)
C25 C35 C37 112.2(2)
C38A C35 C36A 108.1(14)
C37A C35 C36A 103.2(15)
C25 C35 C36A 111.5(9)
N2 C40 C41 111.03(19)
C42 C41 C46 119.5(2)
C42 C41 C40 120.2(2)
C46 C41 C40 120.3(2)
C41 C42 C43 120.2(3)
C44 C43 C42 119.6(3)
C45 C44 C43 120.6(3)
C44 C45 C46 120.0(3)
C45 C46 C41 120.1(3)
N7 C50 C51 112.0(2)
C52 C51 C56 119.0(2)
C52 C51 C50 118.6(2)
C56 C51 C50 122.4(2)
C51 C52 C53 120.8(3)
C54 C53 C52 120.2(3)
C53 C54 C55 119.4(3)
C56 C55 C54 120.1(3)
C55 C56 C51 120.5(2)
Cl1 C90 Cl2 111.28(19)

loop_
_geom_bond_atom_site_label_1
_geom_bond_atom_site_label_2
_geom_bond_distance
N1 C22 1.391(3)
N1 C12 1.392(3)
C1 N2 1.323(3)
C1 N5 1.342(3)
N2 C3 1.382(3)
N2 C40 1.477(3)
C3 C4 1.346(4)
C4 N5 1.391(3)
N5 C11 1.433(3)
C6 N7 1.329(3)
C6 N10 1.334(3)
C8 C9 1.348(4)
C8 N7 1.378(3)
N7 C50 1.468(3)
C9 N10 1.384(3)
N10 C21 1.435(3)
C11 C16 1.385(3)
C11 C12 1.399(3)
C12 C13 1.407(3)
C13 C14 1.404(3)
C13 C23 1.452(3)
C14 C15 1.391(3)
C15 C16 1.409(3)
C15 C31 1.537(3)
C21 C26 1.387(3)
C21 C22 1.393(3)
C22 C23 1.406(3)
C23 C24 1.404(3)
C24 C25 1.392(3)
C25 C26 1.406(3)
C25 C35 1.540(3)
C31 C32 1.531(4)
C31 C34 1.532(4)
C31 C33 1.538(4)
C35 C38A 1.39(3)
C35 C37A 1.48(3)
C35 C36 1.515(6)
C35 C38 1.537(6)
C35 C37 1.551(5)
C35 C36A 1.56(2)
C40 C41 1.511(3)
C41 C42 1.382(4)
C41 C46 1.391(4)
C42 C43 1.396(4)
C43 C44 1.381(4)
C44 C45 1.372(4)
C45 C46 1.391(4)
C50 C51 1.507(3)
C51 C52 1.382(4)
C51 C56 1.385(4)
C52 C53 1.384(4)
C53 C54 1.378(4)
C54 C55 1.389(4)
C55 C56 1.384(4)
C90 Cl1 1.747(4)
C90 Cl2 1.762(4)
